data_4506429
loop_
_publ_author_name
'Clapsaddle, Brady J.'
'Caama\~no, Samira'
'Hebert, Gretchen N.'
'Bayless, Michael B.'
'Kobayashi, Yoshihiro'
'Miller, Susie M.'
'Anderson, Oren P.'
'Strauss, Steven H.'

_publ_section_title
;
 Structures of
 1,1&#x2032;,3,3&#x2032;-Tetra(2-methyl-2-nonyl)ferrocenium(1+)
 Oxoanion(1&#x2212;) Salts. Layered Materials with Alternating Ionic and
 Low-Dielectric Paraffin-Like Domains Through Which Anion Diffusion is
 Rapid
;
_journal_issue 8
_journal_name_full 'Crystal Growth &amp; Design'
_journal_page_first 3868
_journal_paper_doi 10.1021/cg3000872
_journal_volume 12
_journal_year 2012
_chemical_formula_moiety 'C50 H90 Fe N O3'
_chemical_formula_sum 'C50 H90 Fe N O3'
_chemical_formula_weight 809.08
_chemical_name_common '[DEC][NO~3~]'
_chemical_name_systematic
;
 1,1',3,3'-tetra(2-methyl-2-nonyl)ferrocenium nitrate
;
_space_group_IT_number 13
_symmetry_cell_setting monoclinic
_symmetry_space_group_name_Hall '-P 2yac'
_symmetry_space_group_name_H-M 'P 1 2/n 1'
_atom_sites_solution_hydrogens geom
_atom_sites_solution_primary direct
_atom_sites_solution_secondary difmap
_audit_creation_method SHELXL-97
_cell_angle_alpha 90.00
_cell_angle_beta 93.691(4)
_cell_angle_gamma 90.00
_cell_formula_units_Z 2
_cell_length_a 9.3913(14)
_cell_length_b 8.6868(13)
_cell_length_c 29.695(5)
_cell_measurement_temperature 173(2)
_cell_volume 2417.5(7)
_computing_cell_refinement 'Bruker SMART software'
_computing_data_collection 'Bruker SMART software'
_computing_data_reduction 'Bruker SAINT software'
_computing_molecular_graphics 'Bruker SHELXTL'
_computing_publication_material 'Bruker SHELXTL'
_computing_structure_refinement 'SHELXL-97 (Sheldrick, 1997)'
_computing_structure_solution 'SHELXS-97 (Sheldrick, 1990)'
_diffrn_ambient_temperature 173(2)
_diffrn_measured_fraction_theta_full 0.999
_diffrn_measured_fraction_theta_max 0.999
_diffrn_measurement_device_type 'Bruker SMART diffractometer'
_diffrn_measurement_method 'Bruker SAINT software'
_diffrn_radiation_monochromator graphite
_diffrn_radiation_source 'fine-focus sealed tube'
_diffrn_radiation_type MoK\a
_diffrn_radiation_wavelength 0.71073
_diffrn_reflns_av_R_equivalents 0.0839
_diffrn_reflns_av_sigmaI/netI 0.0711
_diffrn_reflns_limit_h_max 11
_diffrn_reflns_limit_h_min -11
_diffrn_reflns_limit_k_max 10
_diffrn_reflns_limit_k_min -10
_diffrn_reflns_limit_l_max 34
_diffrn_reflns_limit_l_min -34
_diffrn_reflns_number 17040
_diffrn_reflns_theta_full 24.71
_diffrn_reflns_theta_max 24.71
_diffrn_reflns_theta_min 2.24
_exptl_absorpt_coefficient_mu 0.351
_exptl_absorpt_correction_T_max 0.9332
_exptl_absorpt_correction_T_min 0.9021
_exptl_absorpt_correction_type multi-scan
_exptl_crystal_density_diffrn 1.111
_exptl_crystal_density_method 'not measured'
_exptl_crystal_F_000 894
_exptl_crystal_size_max 0.30
_exptl_crystal_size_mid 0.25
_exptl_crystal_size_min 0.20
_refine_diff_density_max 0.313
_refine_diff_density_min -0.333
_refine_diff_density_rms 0.052
_refine_ls_extinction_coef 0.0127(11)
_refine_ls_extinction_expression Fc^*^=kFc[1+0.001xFc^2^\l^3^/sin(2\q)]^-1/4^
_refine_ls_extinction_method SHELXL
_refine_ls_goodness_of_fit_ref 1.023
_refine_ls_hydrogen_treatment mixed
_refine_ls_matrix_type full
_refine_ls_number_parameters 288
_refine_ls_number_reflns 4115
_refine_ls_number_restraints 0
_refine_ls_restrained_S_all 1.023
_refine_ls_R_factor_all 0.0772
_refine_ls_R_factor_gt 0.0484
_refine_ls_shift/su_max 0.112
_refine_ls_shift/su_mean 0.007
_refine_ls_structure_factor_coef Fsqd
_refine_ls_weighting_details 'calc w=1/[\s^2^(Fo^2^)+(0.0489P)^2^+0.6324P] where P=(Fo^2^+2Fc^2^)/3'
_refine_ls_weighting_scheme calc
_refine_ls_wR_factor_gt 0.1068
_refine_ls_wR_factor_ref 0.1180
_reflns_number_gt 3017
_reflns_number_total 4115
_reflns_threshold_expression >2sigma(I)
_cod_data_source_file cg3000872_si_004.cif
_cod_data_source_block ss103m
_cod_original_cell_volume 2417.5(6)
_cod_database_code 4506429

loop_
_symmetry_equiv_pos_as_xyz
'x, y, z'
'-x+1/2, y, -z+1/2'
'-x, -y, -z'
'x-1/2, -y, z-1/2'

loop_
_atom_site_label
_atom_site_type_symbol
_atom_site_fract_x
_atom_site_fract_y
_atom_site_fract_z
_atom_site_U_iso_or_equiv
_atom_site_adp_type
_atom_site_occupancy
_atom_site_symmetry_multiplicity
_atom_site_calc_flag
_atom_site_refinement_flags
_atom_site_disorder_assembly
_atom_site_disorder_group
Fe Fe 0.7500 0.23617(6) 0.2500 0.02589(19) Uani 1 2 d S . .
C1 C 0.7315(3) 0.3029(3) 0.31776(8) 0.0276(6) Uani 1 1 d . . .
C2 C 0.7649(3) 0.1430(3) 0.31623(8) 0.0281(6) Uani 1 1 d . . .
H2A H 0.7036 0.0584 0.3271 0.034 Uiso 1 1 calc R . .
C3 C 0.8983(3) 0.1218(3) 0.29718(8) 0.0281(6) Uani 1 1 d . . .
C4 C 0.9474(3) 0.2716(3) 0.28562(8) 0.0300(6) Uani 1 1 d . . .
H4A H 1.0395 0.2951 0.2719 0.036 Uiso 1 1 calc R . .
C5 C 0.8461(3) 0.3809(3) 0.29815(8) 0.0308(6) Uani 1 1 d . . .
H5A H 0.8554 0.4951 0.2952 0.037 Uiso 1 1 calc R . .
C6 C 0.6111(3) 0.3797(3) 0.34118(9) 0.0331(6) Uani 1 1 d . . .
C7 C 0.5655(3) 0.5307(3) 0.31752(9) 0.0420(7) Uani 1 1 d . . .
H7A H 0.5276 0.5085 0.2867 0.063 Uiso 1 1 calc R . .
H7B H 0.6481 0.5992 0.3166 0.063 Uiso 1 1 calc R . .
H7C H 0.4916 0.5807 0.3342 0.063 Uiso 1 1 calc R . .
C8 C 0.4815(3) 0.2738(3) 0.34266(10) 0.0426(7) Uani 1 1 d . . .
H8A H 0.4463 0.2479 0.3118 0.064 Uiso 1 1 calc R . .
H8B H 0.4062 0.3263 0.3581 0.064 Uiso 1 1 calc R . .
H8C H 0.5090 0.1793 0.3590 0.064 Uiso 1 1 calc R . .
C9 C 0.6702(3) 0.4203(3) 0.38958(9) 0.0426(7) Uani 1 1 d . . .
H9A H 0.7531 0.4895 0.3873 0.051 Uiso 1 1 calc R . .
H9B H 0.5960 0.4790 0.4045 0.051 Uiso 1 1 calc R . .
C10 C 0.7162(4) 0.2862(4) 0.42004(10) 0.0580(9) Uani 1 1 d . B .
H10A H 0.6306 0.2260 0.4267 0.070 Uiso 1 1 calc R . .
H10B H 0.7792 0.2179 0.4035 0.070 Uiso 1 1 calc R . .
C11 C 0.7940(4) 0.3331(5) 0.46421(12) 0.0762(12) Uani 1 1 d . . .
H11A H 0.8441 0.2412 0.4770 0.091 Uiso 1 1 calc R A 1
H11B H 0.8680 0.4092 0.4573 0.091 Uiso 1 1 calc R A 1
C12 C 0.714(3) 0.396(2) 0.4977(7) 0.067(5) Uani 0.566(12) 1 d P B 1
H12A H 0.6369 0.3240 0.5053 0.081 Uiso 0.566(12) 1 calc PR B 1
H12B H 0.6705 0.4947 0.4877 0.081 Uiso 0.566(12) 1 calc PR B 1
C13 C 0.8265(9) 0.4206(9) 0.5405(2) 0.052(2) Uani 0.566(12) 1 d P B 1
H13A H 0.8731 0.3211 0.5483 0.062 Uiso 0.566(12) 1 calc PR B 1
H13B H 0.9015 0.4931 0.5320 0.062 Uiso 0.566(12) 1 calc PR B 1
C14 C 0.7607(8) 0.4811(9) 0.5807(2) 0.054(2) Uani 0.566(12) 1 d P B 1
H14A H 0.6871 0.4073 0.5895 0.065 Uiso 0.566(12) 1 calc PR B 1
H14B H 0.7118 0.5790 0.5724 0.065 Uiso 0.566(12) 1 calc PR B 1
C15 C 0.862(2) 0.509(3) 0.6206(7) 0.064(4) Uani 0.566(12) 1 d P B 1
H15A H 0.8089 0.5482 0.6457 0.096 Uiso 0.566(12) 1 calc PR B 1
H15B H 0.9329 0.5856 0.6128 0.096 Uiso 0.566(12) 1 calc PR B 1
H15C H 0.9095 0.4129 0.6296 0.096 Uiso 0.566(12) 1 calc PR B 1
C12 C 0.692(4) 0.401(4) 0.4990(8) 0.101(11) Uani 0.434(12) 1 d P B 2
H12C H 0.6230 0.4669 0.4814 0.121 Uiso 0.434(12) 1 calc PR B 2
H12D H 0.6373 0.3128 0.5099 0.121 Uiso 0.434(12) 1 calc PR B 2
C13 C 0.7412(13) 0.4942(15) 0.5412(3) 0.077(4) Uani 0.434(12) 1 d P B 2
H13C H 0.7942 0.5865 0.5321 0.092 Uiso 0.434(12) 1 calc PR B 2
H13D H 0.6568 0.5291 0.5567 0.092 Uiso 0.434(12) 1 calc PR B 2
C14 C 0.8305(16) 0.4031(16) 0.5712(4) 0.089(4) Uani 0.434(12) 1 d P B 2
H14C H 0.9076 0.3577 0.5543 0.107 Uiso 0.434(12) 1 calc PR B 2
H14D H 0.7734 0.3174 0.5826 0.107 Uiso 0.434(12) 1 calc PR B 2
C15 C 0.899(3) 0.495(3) 0.6120(8) 0.053(4) Uani 0.434(12) 1 d P B 2
H15D H 0.9600 0.4263 0.6309 0.079 Uiso 0.434(12) 1 calc PR B 2
H15E H 0.8230 0.5361 0.6298 0.079 Uiso 0.434(12) 1 calc PR B 2
H15F H 0.9555 0.5798 0.6010 0.079 Uiso 0.434(12) 1 calc PR B 2
C16 C 0.9852(3) -0.0255(3) 0.29516(9) 0.0316(6) Uani 1 1 d . . .
C17 C 0.8965(3) -0.1675(3) 0.30543(10) 0.0396(7) Uani 1 1 d . . .
H17A H 0.8162 -0.1766 0.2828 0.059 Uiso 1 1 calc R . .
H17B H 0.8601 -0.1571 0.3355 0.059 Uiso 1 1 calc R . .
H17C H 0.9564 -0.2597 0.3046 0.059 Uiso 1 1 calc R . .
C18 C 1.0448(3) -0.0458(3) 0.24854(9) 0.0414(7) Uani 1 1 d . . .
H18A H 0.9656 -0.0558 0.2256 0.062 Uiso 1 1 calc R . .
H18B H 1.1041 -0.1386 0.2486 0.062 Uiso 1 1 calc R . .
H18C H 1.1027 0.0441 0.2417 0.062 Uiso 1 1 calc R . .
C19 C 1.1124(3) -0.0104(3) 0.33061(9) 0.0355(7) Uani 1 1 d . . .
H19A H 1.1703 -0.1054 0.3297 0.043 Uiso 1 1 calc R . .
H19B H 1.1730 0.0760 0.3216 0.043 Uiso 1 1 calc R . .
C20 C 1.0756(3) 0.0162(3) 0.37905(9) 0.0391(7) Uani 1 1 d . . .
H20A H 1.0203 -0.0732 0.3891 0.047 Uiso 1 1 calc R . .
H20B H 1.0137 0.1082 0.3801 0.047 Uiso 1 1 calc R . .
C21 C 1.2046(3) 0.0389(3) 0.41189(9) 0.0398(7) Uani 1 1 d . . .
H21A H 1.2647 -0.0547 0.4118 0.048 Uiso 1 1 calc R . .
H21B H 1.2619 0.1258 0.4013 0.048 Uiso 1 1 calc R . .
C22 C 1.1670(3) 0.0710(4) 0.45976(9) 0.0433(7) Uani 1 1 d . . .
H22A H 1.1086 -0.0155 0.4701 0.052 Uiso 1 1 calc R . .
H22B H 1.1072 0.1649 0.4597 0.052 Uiso 1 1 calc R . .
C23 C 1.2940(3) 0.0930(4) 0.49359(9) 0.0427(7) Uani 1 1 d . . .
H23A H 1.3505 -0.0033 0.4952 0.051 Uiso 1 1 calc R . .
H23B H 1.3557 0.1752 0.4824 0.051 Uiso 1 1 calc R . .
C24 C 1.2543(3) 0.1348(4) 0.54080(10) 0.0517(8) Uani 1 1 d . . .
H24A H 1.2006 0.2329 0.5394 0.062 Uiso 1 1 calc R . .
H24B H 1.1903 0.0542 0.5517 0.062 Uiso 1 1 calc R . .
C25 C 1.3813(3) 0.1515(4) 0.57443(10) 0.0570(9) Uani 1 1 d . . .
H25A H 1.3483 0.1799 0.6039 0.085 Uiso 1 1 calc R . .
H25B H 1.4449 0.2319 0.5642 0.085 Uiso 1 1 calc R . .
H25C H 1.4330 0.0536 0.5770 0.085 Uiso 1 1 calc R . .
N1 N 0.2500 0.5101(4) 0.2500 0.0390(8) Uani 1 2 d S . .
O1 O 0.1706(2) 0.5802(3) 0.27462(8) 0.0640(7) Uani 1 1 d . . .
O2 O 0.2500 0.3650(3) 0.2500 0.0491(8) Uani 1 2 d S . .

loop_
_atom_site_aniso_label
_atom_site_aniso_U_11
_atom_site_aniso_U_22
_atom_site_aniso_U_33
_atom_site_aniso_U_23
_atom_site_aniso_U_13
_atom_site_aniso_U_12
Fe 0.0231(3) 0.0302(3) 0.0243(3) 0.000 0.0009(2) 0.000
C1 0.0276(14) 0.0308(15) 0.0238(14) -0.0016(11) -0.0017(11) 0.0013(11)
C2 0.0275(14) 0.0353(16) 0.0214(13) 0.0029(11) 0.0007(11) -0.0026(11)
C3 0.0256(14) 0.0340(15) 0.0244(14) -0.0008(11) -0.0013(11) -0.0023(11)
C4 0.0222(13) 0.0405(16) 0.0270(14) -0.0009(12) -0.0013(10) -0.0035(12)
C5 0.0312(15) 0.0324(15) 0.0286(15) -0.0014(11) -0.0004(12) -0.0060(11)
C6 0.0293(15) 0.0393(16) 0.0310(15) -0.0031(12) 0.0037(12) 0.0008(12)
C7 0.0404(17) 0.0424(17) 0.0433(18) -0.0029(14) 0.0045(14) 0.0080(13)
C8 0.0341(15) 0.0521(19) 0.0426(17) -0.0061(14) 0.0109(13) -0.0009(13)
C9 0.0425(17) 0.0509(19) 0.0349(17) -0.0098(14) 0.0054(14) 0.0030(14)
C10 0.069(2) 0.075(2) 0.0298(17) -0.0001(16) 0.0030(16) 0.0160(18)
C11 0.060(2) 0.127(3) 0.040(2) 0.016(2) -0.0045(19) -0.006(2)
C12 0.077(7) 0.075(9) 0.051(11) -0.013(7) 0.012(6) -0.043(6)
C13 0.048(5) 0.071(5) 0.036(4) 0.002(4) 0.004(3) 0.004(4)
C14 0.062(5) 0.062(5) 0.038(5) -0.014(3) -0.010(3) 0.008(4)
C15 0.044(8) 0.113(8) 0.036(8) -0.007(6) 0.003(5) 0.017(6)
C12 0.14(2) 0.15(2) 0.008(9) -0.025(10) 0.015(10) -0.023(15)
C13 0.070(7) 0.119(9) 0.041(7) -0.015(5) 0.002(5) 0.029(7)
C14 0.117(10) 0.085(9) 0.063(8) -0.010(7) -0.017(8) 0.032(8)
C15 0.053(12) 0.080(9) 0.026(8) 0.002(6) 0.004(6) 0.005(8)
C16 0.0282(14) 0.0332(15) 0.0333(15) 0.0028(12) 0.0011(12) 0.0034(11)
C17 0.0378(16) 0.0324(16) 0.0477(18) 0.0033(13) -0.0034(14) -0.0002(12)
C18 0.0379(16) 0.0467(18) 0.0400(17) 0.0022(14) 0.0043(13) 0.0130(13)
C19 0.0259(14) 0.0393(16) 0.0411(17) 0.0076(13) 0.0004(12) 0.0027(12)
C20 0.0293(15) 0.0487(18) 0.0389(17) 0.0052(13) -0.0025(13) 0.0011(13)
C21 0.0297(15) 0.0501(19) 0.0392(17) 0.0077(14) -0.0004(13) -0.0002(13)
C22 0.0323(16) 0.0549(19) 0.0421(18) 0.0043(14) -0.0025(13) -0.0015(14)
C23 0.0328(16) 0.0577(19) 0.0371(17) 0.0038(14) -0.0017(13) -0.0027(13)
C24 0.0443(18) 0.067(2) 0.0432(19) 0.0017(16) 0.0004(15) -0.0007(16)
C25 0.054(2) 0.070(2) 0.046(2) -0.0044(17) -0.0013(16) -0.0051(17)
N1 0.0294(18) 0.047(2) 0.040(2) 0.000 -0.0071(16) 0.000
O1 0.0639(15) 0.0646(15) 0.0649(16) -0.0132(12) 0.0142(12) 0.0215(12)
O2 0.0307(15) 0.0359(18) 0.081(2) 0.000 0.0102(15) 0.000

loop_
_atom_type_symbol
_atom_type_description
_atom_type_scat_dispersion_real
_atom_type_scat_dispersion_imag
_atom_type_scat_source
C C 0.0033 0.0016 'International Tables Vol C Tables 4.2.6.8 and 6.1.1.4'
H H 0.0000 0.0000 'International Tables Vol C Tables 4.2.6.8 and 6.1.1.4'
N N 0.0061 0.0033 'International Tables Vol C Tables 4.2.6.8 and 6.1.1.4'
O O 0.0106 0.0060 'International Tables Vol C Tables 4.2.6.8 and 6.1.1.4'
Fe Fe 0.3463 0.8444 'International Tables Vol C Tables 4.2.6.8 and 6.1.1.4'

loop_
_geom_angle_atom_site_label_1
_geom_angle_atom_site_label_2
_geom_angle_atom_site_label_3
_geom_angle
_geom_angle_site_symmetry_1
_geom_angle_site_symmetry_3
C5 Fe C5 105.08(15) 2_655 .
C5 Fe C4 126.30(10) 2_655 .
C5 Fe C4 39.61(9) . .
C5 Fe C4 39.61(9) 2_655 2_655
C5 Fe C4 126.30(10) . 2_655
C4 Fe C4 163.14(14) . 2_655
C5 Fe C1 39.91(9) 2_655 2_655
C5 Fe C1 115.67(10) . 2_655
C4 Fe C1 108.43(10) . 2_655
C4 Fe C1 66.63(9) 2_655 2_655
C5 Fe C1 115.67(10) 2_655 .
C5 Fe C1 39.91(9) . .
C4 Fe C1 66.63(9) . .
C4 Fe C1 108.44(9) 2_655 .
C1 Fe C1 148.14(14) 2_655 .
C5 Fe C2 65.87(10) 2_655 2_655
C5 Fe C2 150.74(10) . 2_655
C4 Fe C2 121.77(10) . 2_655
C4 Fe C2 65.49(9) 2_655 2_655
C1 Fe C2 39.33(9) 2_655 2_655
C1 Fe C2 169.35(9) . 2_655
C5 Fe C2 150.74(10) 2_655 .
C5 Fe C2 65.87(10) . .
C4 Fe C2 65.49(9) . .
C4 Fe C2 121.77(10) 2_655 .
C1 Fe C2 169.35(9) 2_655 .
C1 Fe C2 39.33(9) . .
C2 Fe C2 135.19(14) 2_655 .
C5 Fe C3 66.14(10) 2_655 2_655
C5 Fe C3 164.96(9) . 2_655
C4 Fe C3 155.42(10) . 2_655
C4 Fe C3 39.28(9) 2_655 2_655
C1 Fe C3 66.19(9) 2_655 2_655
C1 Fe C3 131.08(9) . 2_655
C2 Fe C3 38.76(9) 2_655 2_655
C2 Fe C3 115.34(9) . 2_655
C5 Fe C3 164.96(9) 2_655 .
C5 Fe C3 66.14(10) . .
C4 Fe C3 39.28(9) . .
C4 Fe C3 155.42(10) 2_655 .
C1 Fe C3 131.08(9) 2_655 .
C1 Fe C3 66.19(9) . .
C2 Fe C3 115.34(9) 2_655 .
C2 Fe C3 38.76(9) . .
C3 Fe C3 125.04(13) 2_655 .
C2 C1 C5 106.1(2) . .
C2 C1 C6 127.9(2) . .
C5 C1 C6 125.5(2) . .
C2 C1 Fe 70.76(14) . .
C5 C1 Fe 68.35(13) . .
C6 C1 Fe 131.74(17) . .
C3 C2 C1 109.9(2) . .
C3 C2 Fe 71.79(14) . .
C1 C2 Fe 69.92(14) . .
C2 C3 C4 106.5(2) . .
C2 C3 C16 128.0(2) . .
C4 C3 C16 125.0(2) . .
C2 C3 Fe 69.44(14) . .
C4 C3 Fe 68.22(13) . .
C16 C3 Fe 133.54(17) . .
C5 C4 C3 108.4(2) . .
C5 C4 Fe 69.04(14) . .
C3 C4 Fe 72.50(14) . .
C4 C5 C1 109.1(2) . .
C4 C5 Fe 71.35(14) . .
C1 C5 Fe 71.74(14) . .
C1 C6 C8 111.5(2) . .
C1 C6 C7 111.1(2) . .
C8 C6 C7 109.1(2) . .
C1 C6 C9 107.0(2) . .
C8 C6 C9 110.4(2) . .
C7 C6 C9 107.6(2) . .
C10 C9 C6 116.7(2) . .
C11 C10 C9 114.3(3) . .
C12 C11 C10 118.0(9) . .
C12 C11 C12 5(2) . .
C10 C11 C12 113.1(12) . .
C11 C12 C13 104.9(16) . .
C14 C13 C12 113.4(11) . .
C13 C14 C15 115.1(8) . .
C13 C12 C11 125(2) . .
C14 C13 C12 110.5(19) . .
C13 C14 C15 113.6(14) . .
C3 C16 C17 111.7(2) . .
C3 C16 C18 111.1(2) . .
C17 C16 C18 108.8(2) . .
C3 C16 C19 107.2(2) . .
C17 C16 C19 109.8(2) . .
C18 C16 C19 108.2(2) . .
C20 C19 C16 116.4(2) . .
C19 C20 C21 114.1(2) . .
C22 C21 C20 113.8(2) . .
C21 C22 C23 115.0(2) . .
C24 C23 C22 114.3(2) . .
C25 C24 C23 113.8(2) . .
O1 N1 O1 121.1(4) . 2
O1 N1 O2 119.47(19) . .
O1 N1 O2 119.46(18) 2 .

loop_
_geom_bond_atom_site_label_1
_geom_bond_atom_site_label_2
_geom_bond_distance
_geom_bond_site_symmetry_2
Fe C5 2.067(2) 2_655
Fe C5 2.067(2) .
Fe C4 2.097(2) .
Fe C4 2.097(2) 2_655
Fe C1 2.112(2) 2_655
Fe C1 2.112(2) .
Fe C2 2.123(2) 2_655
Fe C2 2.123(2) .
Fe C3 2.154(2) 2_655
Fe C3 2.154(2) .
C1 C2 1.425(3) .
C1 C5 1.427(3) .
C1 C6 1.520(3) .
C2 C3 1.420(3) .
C3 C4 1.430(3) .
C3 C16 1.520(3) .
C4 C5 1.411(3) .
C6 C8 1.528(4) .
C6 C7 1.536(4) .
C6 C9 1.548(4) .
C9 C10 1.520(4) .
C10 C11 1.515(4) .
C11 C12 1.40(2) .
C11 C12 1.57(4) .
C12 C13 1.62(2) .
C13 C14 1.475(14) .
C14 C15 1.49(2) .
C12 C13 1.54(3) .
C13 C14 1.42(2) .
C14 C15 1.55(3) .
C16 C17 1.530(4) .
C16 C18 1.536(4) .
C16 C19 1.546(3) .
C19 C20 1.518(4) .
C20 C21 1.518(4) .
C21 C22 1.513(4) .
C22 C23 1.521(4) .
C23 C24 1.518(4) .
C24 C25 1.512(4) .
N1 O1 1.237(2) .
N1 O1 1.237(2) 2
N1 O2 1.261(4) .
